data_4503448
loop_
_publ_author_name
'Wang, Jin-Gen'
'Huang, Chang-Cang'
'Huang, Xi-He'
'Liu, Dong-Sheng'

_publ_section_title
;
 Three-Dimensional Lanthanide Thiophenedicarboxylate Framework with an
 Unprecedented (4,5)-Connected Topology
;
_journal_issue 3
_journal_name_full 'Crystal Growth &amp; Design'
_journal_page_first 795
_journal_paper_doi 10.1021/cg7011342
_journal_volume 8
_journal_year 2008
_chemical_formula_moiety 'C18 H14 Dy2 O16 S3'
_chemical_formula_sum 'C18 H14 Dy2 O16 S3'
_chemical_formula_weight 907.50
_chemical_name_systematic
; 
 ? 
;
_space_group_IT_number 15
_symmetry_cell_setting monoclinic
_symmetry_space_group_name_Hall '-C 2yc'
_symmetry_space_group_name_H-M 'C 1 2/c 1'
_atom_sites_solution_hydrogens geom
_atom_sites_solution_primary direct
_atom_sites_solution_secondary difmap
_audit_creation_method SHELXL-97
_cell_angle_alpha 90.00
_cell_angle_beta 124.15(3)
_cell_angle_gamma 90.00
_cell_formula_units_Z 4
_cell_length_a 25.215(5)
_cell_length_b 5.7711(12)
_cell_length_c 18.858(4)
_cell_measurement_reflns_used 4407
_cell_measurement_temperature 293(2)
_cell_measurement_theta_max 28.33
_cell_measurement_theta_min 2.610
_cell_volume 2271.0(11)
_computing_cell_refinement 'Bruker SAINT (Bruker, 2004)'
_computing_data_collection 'Bruker APEX2 (Bruker, 2004)'
_computing_data_reduction 'Bruker SAINT'
_computing_molecular_graphics 'Diamond Version 2.1c(K.Brandenburg, 1999)'
_computing_publication_material 'enCIFer (Allen et al., 2004); PLATON'
_computing_structure_refinement 'SHELXL-97 (Sheldrick, 1997)'
_computing_structure_solution 'SHELXS-97 (Sheldrick, 1990)'
_diffrn_ambient_temperature 298(2)
_diffrn_measured_fraction_theta_full 0.979
_diffrn_measured_fraction_theta_max 0.979
_diffrn_measurement_device_type 'Bruker SMART APEXII CCD diffractometer'
_diffrn_measurement_method '\f and \w'
_diffrn_radiation_monochromator graphite
_diffrn_radiation_source 'fine-focus sealed tube'
_diffrn_radiation_type MoK\a
_diffrn_radiation_wavelength 0.71073
_diffrn_reflns_av_R_equivalents 0.0409
_diffrn_reflns_av_sigmaI/netI 0.0468
_diffrn_reflns_limit_h_max 33
_diffrn_reflns_limit_h_min -33
_diffrn_reflns_limit_k_max 7
_diffrn_reflns_limit_k_min -6
_diffrn_reflns_limit_l_max 25
_diffrn_reflns_limit_l_min -25
_diffrn_reflns_number 8136
_diffrn_reflns_theta_full 28.33
_diffrn_reflns_theta_max 28.33
_diffrn_reflns_theta_min 1.95
_diffrn_standards_interval_count 0
_diffrn_standards_interval_time 0
_diffrn_standards_number 0
_exptl_absorpt_coefficient_mu 6.892
_exptl_absorpt_correction_T_max 0.452
_exptl_absorpt_correction_T_min 0.389
_exptl_absorpt_correction_type multi-scan
_exptl_crystal_colour colorless
_exptl_crystal_density_diffrn 2.654
_exptl_crystal_density_method 'not measured'
_exptl_crystal_description block
_exptl_crystal_F_000 1720
_exptl_crystal_size_max 0.22
_exptl_crystal_size_mid 0.12
_exptl_crystal_size_min 0.11
_refine_diff_density_max 0.917
_refine_diff_density_min -0.961
_refine_diff_density_rms 0.167
_refine_ls_extinction_coef 0.00010(5)
_refine_ls_extinction_expression Fc^*^=kFc[1+0.001xFc^2^\l^3^/sin(2\q)]^-1/4^
_refine_ls_extinction_method SHELXL
_refine_ls_goodness_of_fit_ref 1.014
_refine_ls_hydrogen_treatment mixed
_refine_ls_matrix_type full
_refine_ls_number_parameters 202
_refine_ls_number_reflns 2782
_refine_ls_number_restraints 6
_refine_ls_restrained_S_all 1.013
_refine_ls_R_factor_all 0.0331
_refine_ls_R_factor_gt 0.0264
_refine_ls_shift/su_max 0.001
_refine_ls_shift/su_mean 0.000
_refine_ls_structure_factor_coef Fsqd
_refine_ls_weighting_details 'calc w=1/[\s^2^(Fo^2^)+(0.0297P)^2^+0.0000P] where P=(Fo^2^+2Fc^2^)/3'
_refine_ls_weighting_scheme calc
_refine_ls_wR_factor_gt 0.0625
_refine_ls_wR_factor_ref 0.0643
_reflns_number_gt 2319
_reflns_number_total 2840
_reflns_threshold_expression >2sigma(I)
_cod_data_source_file cg7011342-file002.cif
_cod_data_source_block complex_1-Dy
_cod_depositor_comments
;
The following automatic conversions were performed:
'_atom_site_symetry_multiplicity' tag replaced with
'_atom_site_symmetry_multiplicity'.

Automatic conversion script
Id: cif_correct_tags 1440 2010-10-19 06:21:57Z saulius 
;
_cod_original_sg_symbol_Hall '-C 2yc  '
_cod_original_sg_symbol_H-M 'C 2/c'
_cod_database_code 4503448

loop_
_symmetry_equiv_pos_as_xyz
'x, y, z'
'-x, y, -z+1/2'
'x+1/2, y+1/2, z'
'-x+1/2, y+1/2, -z+1/2'
'-x, -y, -z'
'x, -y, z-1/2'
'-x+1/2, -y+1/2, -z'
'x+1/2, -y+1/2, z-1/2'

loop_
_atom_site_label
_atom_site_type_symbol
_atom_site_fract_x
_atom_site_fract_y
_atom_site_fract_z
_atom_site_U_iso_or_equiv
_atom_site_adp_type
_atom_site_occupancy
_atom_site_symmetry_multiplicity
_atom_site_calc_flag
_atom_site_refinement_flags
Dy1 Dy 0.133734(8) 0.15770(3) 0.114348(11) 0.01367(8) Uani 1 1 d .
S1 S 0.19218(5) 0.49878(18) 0.43765(6) 0.0197(2) Uani 1 1 d .
S2 S 0.0000 0.1887(3) 0.2500 0.0214(3) Uani 1 2 d S
C1 C 0.13557(19) 0.3331(7) 0.5193(3) 0.0169(8) Uani 1 1 d .
C2 C 0.15350(18) 0.2915(7) 0.4578(2) 0.0170(8) Uani 1 1 d .
C3 C 0.1429(2) 0.0941(8) 0.4113(3) 0.0191(9) Uani 1 1 d .
H3 H 0.122(2) -0.049(8) 0.415(3) 0.023(12) Uiso 1 1 d .
C4 C 0.1654(2) 0.1114(8) 0.3586(3) 0.0202(9) Uani 1 1 d .
H4 H 0.163(2) 0.003(10) 0.320(3) 0.043(15) Uiso 1 1 d .
C5 C 0.19268(19) 0.3214(7) 0.3649(2) 0.0175(8) Uani 1 1 d .
C6 C 0.22469(18) 0.3970(7) 0.3227(2) 0.0166(8) Uani 1 1 d .
C7 C 0.05213(19) 0.3199(7) 0.1618(2) 0.0171(8) Uani 1 1 d .
C8 C 0.0233(2) 0.3950(8) 0.2080(3) 0.0194(9) Uani 1 1 d .
C9 C 0.0140(3) 0.6128(9) 0.2268(3) 0.0315(12) Uani 1 1 d .
H9 H 0.029(3) 0.750(13) 0.217(4) 0.058(18) Uiso 1 1 d .
OW1 O 0.16428(14) -0.1671(5) 0.2084(2) 0.0204(6) Uani 1 1 d D
H1A H 0.1409(15) -0.282(4) 0.191(3) 0.025 Uiso 1 1 d D
H1B H 0.2005(8) -0.215(6) 0.227(3) 0.025 Uiso 1 1 d D
O1 O 0.15110(14) 0.5251(5) 0.55795(19) 0.0235(7) Uani 1 1 d .
OW2 O 0.03339(15) 0.2060(6) -0.02205(19) 0.0275(7) Uani 1 1 d D
H2A H 0.020(2) 0.102(5) -0.057(2) 0.033 Uiso 1 1 d D
H2B H 0.0082(18) 0.314(5) -0.044(3) 0.033 Uiso 1 1 d D
O2 O 0.10651(14) 0.1737(5) 0.52970(18) 0.0191(6) Uani 1 1 d .
O3 O 0.26848(13) 0.5494(5) 0.36129(17) 0.0204(6) Uani 1 1 d .
O4 O 0.20684(14) 0.3101(5) 0.25094(18) 0.0211(6) Uani 1 1 d .
O5 O 0.07277(14) 0.4709(5) 0.13382(19) 0.0224(6) Uani 1 1 d .
O6 O 0.05638(13) 0.1058(5) 0.15150(18) 0.0194(6) Uani 1 1 d .

loop_
_atom_site_aniso_label
_atom_site_aniso_U_11
_atom_site_aniso_U_22
_atom_site_aniso_U_33
_atom_site_aniso_U_23
_atom_site_aniso_U_13
_atom_site_aniso_U_12
Dy1 0.01685(11) 0.01198(12) 0.01650(12) 0.00072(7) 0.01201(9) 0.00131(7)
S1 0.0269(5) 0.0165(5) 0.0252(5) -0.0035(4) 0.0203(4) -0.0050(4)
S2 0.0297(8) 0.0139(8) 0.0334(8) 0.000 0.0254(7) 0.000
C1 0.0183(19) 0.017(2) 0.019(2) 0.0027(16) 0.0130(16) 0.0033(15)
C2 0.0194(19) 0.018(2) 0.0159(19) 0.0007(15) 0.0114(16) -0.0011(16)
C3 0.027(2) 0.014(2) 0.024(2) -0.0058(16) 0.0193(18) -0.0078(16)
C4 0.022(2) 0.020(2) 0.023(2) -0.0047(17) 0.0154(18) -0.0034(17)
C5 0.0172(19) 0.020(2) 0.0176(19) -0.0014(16) 0.0111(16) 0.0006(15)
C6 0.0144(18) 0.020(2) 0.018(2) 0.0048(16) 0.0111(16) 0.0046(15)
C7 0.0190(19) 0.017(2) 0.0191(19) -0.0005(16) 0.0130(16) -0.0004(15)
C8 0.024(2) 0.017(2) 0.026(2) 0.0013(17) 0.0196(18) 0.0007(16)
C9 0.056(3) 0.016(3) 0.049(3) 0.001(2) 0.045(3) -0.003(2)
OW1 0.0217(15) 0.0174(17) 0.0249(16) 0.0024(12) 0.0147(13) 0.0013(11)
O1 0.0331(16) 0.0151(17) 0.0337(17) -0.0090(13) 0.0257(14) -0.0040(12)
OW2 0.0284(17) 0.0168(18) 0.0243(16) -0.0020(13) 0.0068(13) 0.0045(13)
O2 0.0215(14) 0.0194(17) 0.0208(14) 0.0029(11) 0.0146(12) -0.0028(11)
O3 0.0208(14) 0.0228(17) 0.0220(15) -0.0065(12) 0.0147(12) -0.0070(12)
O4 0.0290(16) 0.0213(17) 0.0187(15) -0.0040(12) 0.0169(13) -0.0047(12)
O5 0.0331(16) 0.0153(17) 0.0335(17) -0.0006(13) 0.0277(14) -0.0017(13)
O6 0.0253(15) 0.0134(16) 0.0268(15) -0.0008(12) 0.0190(13) 0.0001(11)

loop_
_atom_type_symbol
_atom_type_description
_atom_type_scat_dispersion_real
_atom_type_scat_dispersion_imag
_atom_type_scat_source
C C 0.0033 0.0016 'International Tables Vol C Tables 4.2.6.8 and 6.1.1.4'
H H 0.0000 0.0000 'International Tables Vol C Tables 4.2.6.8 and 6.1.1.4'
O O 0.0106 0.0060 'International Tables Vol C Tables 4.2.6.8 and 6.1.1.4'
S S 0.1246 0.1234 'International Tables Vol C Tables 4.2.6.8 and 6.1.1.4'
Dy Dy -0.1892 4.4098 'International Tables Vol C Tables 4.2.6.8 and 6.1.1.4'

loop_
_geom_angle_atom_site_label_1
_geom_angle_atom_site_label_2
_geom_angle_atom_site_label_3
_geom_angle
_geom_angle_site_symmetry_1
_geom_angle_site_symmetry_3
O1 Dy1 O3 81.26(10) 6_565 4_545
O1 Dy1 O2 113.50(11) 6_565 6
O3 Dy1 O2 77.70(10) 4_545 6
O1 Dy1 O4 88.44(11) 6_565 .
O3 Dy1 O4 77.93(11) 4_545 .
O2 Dy1 O4 143.94(10) 6 .
O1 Dy1 OW1 155.40(10) 6_565 .
O3 Dy1 OW1 77.21(10) 4_545 .
O2 Dy1 OW1 73.37(11) 6 .
O4 Dy1 OW1 75.60(10) . .
O1 Dy1 OW2 76.72(11) 6_565 .
O3 Dy1 OW2 127.19(11) 4_545 .
O2 Dy1 OW2 68.58(10) 6 .
O4 Dy1 OW2 147.05(11) . .
OW1 Dy1 OW2 126.25(11) . .
O1 Dy1 O6 128.92(10) 6_565 .
O3 Dy1 O6 147.39(10) 4_545 .
O2 Dy1 O6 96.92(10) 6 .
O4 Dy1 O6 89.59(10) . .
OW1 Dy1 O6 70.50(10) . .
OW2 Dy1 O6 77.89(11) . .
O1 Dy1 O5 77.61(10) 6_565 .
O3 Dy1 O5 145.75(10) 4_545 .
O2 Dy1 O5 135.68(10) 6 .
O4 Dy1 O5 74.88(10) . .
OW1 Dy1 O5 114.91(10) . .
OW2 Dy1 O5 73.28(10) . .
O6 Dy1 O5 52.81(9) . .
O1 Dy1 C7 104.27(11) 6_565 .
O3 Dy1 C7 155.02(11) 4_545 .
O2 Dy1 C7 120.09(11) 6 .
O4 Dy1 C7 77.90(11) . .
OW1 Dy1 C7 90.75(11) . .
OW2 Dy1 C7 77.55(12) . .
O6 Dy1 C7 26.53(10) . .
O5 Dy1 C7 26.76(10) . .
C2 S1 C5 91.2(2) . .
C8 S2 C8 91.5(3) 2 .
O2 C1 O1 124.8(4) . .
O2 C1 C2 117.6(4) . .
O1 C1 C2 117.5(4) . .
C3 C2 C1 126.8(4) . .
C3 C2 S1 111.7(3) . .
C1 C2 S1 121.4(3) . .
C2 C3 C4 112.6(4) . .
C2 C3 H3 125(3) . .
C4 C3 H3 123(3) . .
C5 C4 C3 112.8(4) . .
C5 C4 H4 118(3) . .
C3 C4 H4 129(3) . .
C4 C5 C6 127.9(4) . .
C4 C5 S1 111.7(3) . .
C6 C5 S1 120.3(3) . .
O4 C6 O3 123.9(4) . .
O4 C6 C5 118.9(4) . .
O3 C6 C5 117.2(3) . .
O6 C7 O5 121.1(4) . .
O6 C7 C8 119.3(4) . .
O5 C7 C8 119.7(4) . .
O6 C7 Dy1 59.2(2) . .
O5 C7 Dy1 63.6(2) . .
C8 C7 Dy1 166.0(3) . .
C9 C8 C7 129.7(4) . .
C9 C8 S2 111.6(3) . .
C7 C8 S2 118.7(3) . .
C8 C9 C9 112.6(2) . 2
C8 C9 H9 126(4) . .
C9 C9 H9 121(4) 2 .
Dy1 OW1 H1A 118(3) . .
Dy1 OW1 H1B 114(3) . .
H1A OW1 H1B 106.0(17) . .
C1 O1 Dy1 153.6(3) . 6_566
Dy1 OW2 H2A 120(3) . .
Dy1 OW2 H2B 133(3) . .
H2A OW2 H2B 106.7(17) . .
C1 O2 Dy1 137.1(3) . 6_556
C6 O3 Dy1 141.5(3) . 4
C6 O4 Dy1 156.0(3) . .
C7 O5 Dy1 89.7(2) . .
C7 O6 Dy1 94.3(2) . .

loop_
_geom_bond_atom_site_label_1
_geom_bond_atom_site_label_2
_geom_bond_distance
_geom_bond_site_symmetry_2
Dy1 O1 2.280(3) 6_565
Dy1 O3 2.326(3) 4_545
Dy1 O2 2.334(3) 6
Dy1 O4 2.340(3) .
Dy1 OW1 2.392(3) .
Dy1 OW2 2.406(3) .
Dy1 O6 2.433(3) .
Dy1 O5 2.530(3) .
Dy1 C7 2.825(4) .
S1 C2 1.715(4) .
S1 C5 1.718(4) .
S2 C8 1.707(4) 2
S2 C8 1.707(4) .
C1 O2 1.258(5) .
C1 O1 1.261(5) .
C1 C2 1.483(5) .
C2 C3 1.369(6) .
C3 C4 1.399(6) .
C3 H3 1.00(5) .
C4 C5 1.366(6) .
C4 H4 0.94(6) .
C5 C6 1.481(5) .
C6 O4 1.266(5) .
C6 O3 1.273(5) .
C7 O6 1.265(5) .
C7 O5 1.272(5) .
C7 C8 1.478(5) .
C8 C9 1.362(6) .
C9 C9 1.397(9) 2
C9 H9 0.94(7) .
OW1 H1A 0.821(10) .
OW1 H1B 0.820(10) .
O1 Dy1 2.280(3) 6_566
OW2 H2A 0.817(10) .
OW2 H2B 0.816(10) .
O2 Dy1 2.334(3) 6_556
O3 Dy1 2.326(3) 4

loop_
_geom_hbond_atom_site_label_D
_geom_hbond_atom_site_label_H
_geom_hbond_atom_site_label_A
_geom_hbond_distance_DH
_geom_hbond_distance_HA
_geom_hbond_distance_DA
_geom_hbond_angle_DHA
_geom_hbond_site_symmetry_A
OW1 H1A O5 0.821(10) 2.018(12) 2.832(4) 171(4) 1_545
OW1 H1B O4 0.820(10) 2.14(2) 2.893(4) 153(4) 4_545
OW2 H2A O6 0.817(10) 2.11(2) 2.849(4) 151(4) 5
OW2 H2B O5 0.816(10) 2.167(17) 2.958(4) 163(4) 5_565
